data_4507491
loop_
_publ_author_name
'Thompson, Laura J.'
'Elias, Norhanida'
'Male, Louise'
'Tremayne, Maryjane'

_publ_section_title
;
 Supramolecular Behavior of Adenine with Succinic, Fumaric, and Maleic
 Acids: Tautomerism, Cocrystallization, Salt Formation, and Solvation
;
_journal_issue 4
_journal_name_full 'Crystal Growth &amp; Design'
_journal_page_first 1464
_journal_paper_doi 10.1021/cg301561j
_journal_volume 13
_journal_year 2013
_chemical_formula_moiety 'C5 H6 N5, C4 H3 O4'
_chemical_formula_sum 'C9 H9 N5 O4'
_chemical_formula_weight 251.21
_chemical_melting_point 134(2)
_chemical_name_systematic
;
Adenine:maleic acid
;
_space_group_IT_number 14
_symmetry_cell_setting monoclinic
_symmetry_space_group_name_Hall '-P 2ybc'
_symmetry_space_group_name_H-M 'P 1 21/c 1'
_atom_sites_solution_hydrogens geom
_atom_sites_solution_primary direct
_atom_sites_solution_secondary difmap
_audit_creation_method
;
Rigaku CrystalClear-SM Expert 2.0 r5
;
_cell_angle_alpha 90.00
_cell_angle_beta 92.258(7)
_cell_angle_gamma 90.00
_cell_formula_units_Z 4
_cell_length_a 3.610(3)
_cell_length_b 13.323(11)
_cell_length_c 22.187(19)
_cell_measurement_reflns_used 2357
_cell_measurement_temperature 100(2)
_cell_measurement_theta_max 26.6
_cell_measurement_theta_min 1.5
_cell_volume 1066.3(15)
_computing_cell_refinement
;
CrystalClear-SM Expert 2.0 r5 (Rigaku, 2010)
;
_computing_data_collection
;
CrystalClear-SM Expert 2.0 r5 (Rigaku, 2010)
;
_computing_data_reduction
;
CrystalClear-SM Expert 2.0 r5 (Rigaku, 2010)
;
_computing_molecular_graphics 'Ortep-3 for Windows (Farrugia, 1997), Diamond 3.0 (Brandenburg, 2004)'
_computing_publication_material 'WinGX (Farrugia, 1999)'
_computing_structure_refinement 'SHELXL-97 (Sheldrick, 2008)'
_computing_structure_solution 'SHELXS-97 (Sheldrick, 2008)'
_diffrn_ambient_temperature 100(2)
_diffrn_detector CCD
_diffrn_detector_area_resol_mean 28.5714
_diffrn_measured_fraction_theta_full 0.981
_diffrn_measured_fraction_theta_max 0.981
_diffrn_measurement_details
;
scan:
    Number of images: 175
               Slice: -60.0000 - 115.0000
         Image width: 1.0000
            Exp time: 1.0000
       Rotation axis: Omega
               Omega: 0.0000
               Kappa: 0.0000
                 Phi: 0.0000
                 XTD: 59.7158
              2theta: 30.1072
scan:
    Number of images: 120
               Slice: -60.0000 - 60.0000
         Image width: 1.0000
            Exp time: 1.0000
       Rotation axis: Omega
               Omega: 0.0000
               Kappa: -50.0000
                 Phi: 0.0000
                 XTD: 59.7158
              2theta: 30.1072
scan:
    Number of images: 120
               Slice: -60.0000 - 60.0000
         Image width: 1.0000
            Exp time: 1.0000
       Rotation axis: Omega
               Omega: 0.0000
               Kappa: -50.0000
                 Phi: 120.0000
                 XTD: 59.7158
              2theta: 30.1072
scan:
    Number of images: 120
               Slice: -60.0000 - 60.0000
         Image width: 1.0000
            Exp time: 1.0000
       Rotation axis: Omega
               Omega: 0.0000
               Kappa: -50.0000
                 Phi: 240.0000
                 XTD: 59.7158
              2theta: 30.1072

;
_diffrn_measurement_device
;
CrystalLogic Kappa (3 circle)
;
_diffrn_measurement_device_type
;
Rigaku Saturn724+ (2x2 bin mode)
;
_diffrn_measurement_method 'profile data from \w-scans'
_diffrn_measurement_specimen_support Fiber
_diffrn_radiation_monochromator Synchrotron
_diffrn_radiation_source Synchrotron
_diffrn_radiation_wavelength 0.68890
_diffrn_reflns_av_R_equivalents 0.0556
_diffrn_reflns_av_sigmaI/netI 0.0494
_diffrn_reflns_limit_h_max 4
_diffrn_reflns_limit_h_min -4
_diffrn_reflns_limit_k_max 17
_diffrn_reflns_limit_k_min -17
_diffrn_reflns_limit_l_max 28
_diffrn_reflns_limit_l_min -28
_diffrn_reflns_number 10172
_diffrn_reflns_theta_full 26.56
_diffrn_reflns_theta_max 26.56
_diffrn_reflns_theta_min 2.96
_diffrn_source_current 40.0
_diffrn_source_power 2.0
_diffrn_source_voltage 50.0
_exptl_absorpt_coefficient_mu 0.126
_exptl_absorpt_correction_T_max 1.000
_exptl_absorpt_correction_T_min 0.725
_exptl_absorpt_correction_type multi-scan
_exptl_absorpt_process_details
;
CrystalClear-SM Expert 2.0 r5 (Rigaku, 2010)
;
_exptl_crystal_colour Colourless
_exptl_crystal_density_diffrn 1.565
_exptl_crystal_density_method 'not measured'
_exptl_crystal_description Needle
_exptl_crystal_F_000 520
_exptl_crystal_size_max 0.09
_exptl_crystal_size_mid 0.01
_exptl_crystal_size_min 0.01
_refine_diff_density_max 0.234
_refine_diff_density_min -0.255
_refine_diff_density_rms 0.053
_refine_ls_extinction_method none
_refine_ls_goodness_of_fit_ref 1.052
_refine_ls_hydrogen_treatment constr
_refine_ls_matrix_type full
_refine_ls_number_parameters 164
_refine_ls_number_reflns 2401
_refine_ls_number_restraints 0
_refine_ls_restrained_S_all 1.052
_refine_ls_R_factor_all 0.0582
_refine_ls_R_factor_gt 0.0416
_refine_ls_shift/su_max 0.000
_refine_ls_shift/su_mean 0.000
_refine_ls_structure_factor_coef Fsqd
_refine_ls_weighting_details 'calc w=1/[\s^2^(Fo^2^)+(0.0626P)^2^+0.0000P] where P=(Fo^2^+2Fc^2^)/3'
_refine_ls_weighting_scheme calc
_refine_ls_wR_factor_gt 0.1020
_refine_ls_wR_factor_ref 0.1108
_reflns_number_gt 1873
_reflns_number_total 2401
_reflns_threshold_expression >2\s(I)
_cod_data_source_file cg301561j_si_004.cif
_cod_data_source_block 3
_cod_depositor_comments
;
The following automatic conversions were performed:

'_chemical_melting_point' value '132 - 136' was changed to '134(2)' -
the average value was taken and precision was
estimated.

'_symmetry_cell_setting' value 'Monoclinic' changed to
'monoclinic' according to
/home/saulius/struct/CIF-dictionaries/cif_core.dic dictionary named
'cif_core.dic' version 2.4.2 from
2011-04-26.

'_exptl_absorpt_correction_type' value 'Multi-scan'
changed to 'multi-scan' according to
/home/saulius/struct/CIF-dictionaries/cif_core.dic dictionary named
'cif_core.dic' version 2.4.2 from 2011-04-26.

Automatic conversion script
Id: cif_fix_values 1891 2012-01-12 08:04:46Z andrius 
;
_cod_original_sg_symbol_H-M 'P 2(1)/c'
_cod_database_code 4507491

loop_
_symmetry_equiv_pos_as_xyz
'x, y, z'
'-x, y+1/2, -z+1/2'
'-x, -y, -z'
'x, -y-1/2, z-1/2'

loop_
_atom_site_label
_atom_site_type_symbol
_atom_site_fract_x
_atom_site_fract_y
_atom_site_fract_z
_atom_site_U_iso_or_equiv
_atom_site_adp_type
_atom_site_occupancy
_atom_site_symmetry_multiplicity
_atom_site_calc_flag
_atom_site_refinement_flags
C2 C 0.5118(4) 1.26720(11) 0.05101(7) 0.0191(3) Uani 1 1 d .
H2 H 0.4083 1.2211 0.0224 0.023 Uiso 1 1 calc R
C4 C 0.6654(4) 1.43013(11) 0.07681(6) 0.0178(3) Uani 1 1 d .
C5 C 0.7930(4) 1.39685(11) 0.13271(6) 0.0175(3) Uani 1 1 d .
C6 C 0.7844(4) 1.29293(11) 0.14661(6) 0.0178(3) Uani 1 1 d .
C8 C 0.8485(4) 1.56010(11) 0.12449(7) 0.0206(3) Uani 1 1 d .
H8 H 0.9047 1.6280 0.1343 0.025 Uiso 1 1 calc R
C10 C 0.6474(4) 0.96724(11) 0.19951(6) 0.0191(3) Uani 1 1 d .
C11 C 0.4824(4) 0.98769(11) 0.13780(7) 0.0212(3) Uani 1 1 d .
H11 H 0.5025 1.0552 0.1246 0.025 Uiso 1 1 calc R
C12 C 0.3106(4) 0.92540(11) 0.09823(7) 0.0225(3) Uani 1 1 d .
H12 H 0.2381 0.9560 0.0609 0.027 Uiso 1 1 calc R
C13 C 0.2120(4) 0.81619(12) 0.10216(7) 0.0213(3) Uani 1 1 d .
N1 N 0.6323(4) 1.23041(9) 0.10296(5) 0.0188(3) Uani 1 1 d .
N3 N 0.5214(4) 1.36455(9) 0.03452(5) 0.0189(3) Uani 1 1 d .
H3 H 0.4399 1.3848 -0.0014 0.023 Uiso 1 1 calc R
N6 N 0.9084(4) 1.25264(9) 0.19764(5) 0.0200(3) Uani 1 1 d .
H6A H 0.8926 1.1874 0.2031 0.024 Uiso 1 1 calc R
H6B H 1.0071 1.2909 0.2263 0.024 Uiso 1 1 calc R
N7 N 0.9106(4) 1.48337(9) 0.16299(5) 0.0187(3) Uani 1 1 d .
H7 H 1.0066 1.4871 0.2000 0.022 Uiso 1 1 calc R
N9 N 0.6998(4) 1.53148(9) 0.07095(6) 0.0203(3) Uani 1 1 d .
O10 O 0.8049(3) 1.03895(8) 0.22664(5) 0.0227(3) Uani 1 1 d .
O11 O 0.6304(3) 0.87921(8) 0.22232(5) 0.0242(3) Uani 1 1 d .
O13 O 0.3076(3) 0.76477(8) 0.15060(5) 0.0255(3) Uani 1 1 d .
H13 H 0.4214 0.8023 0.1755 0.038 Uiso 1 1 calc R
O14 O 0.0389(3) 0.77703(9) 0.05972(5) 0.0281(3) Uani 1 1 d .

loop_
_atom_site_aniso_label
_atom_site_aniso_U_11
_atom_site_aniso_U_22
_atom_site_aniso_U_33
_atom_site_aniso_U_23
_atom_site_aniso_U_13
_atom_site_aniso_U_12
C2 0.0211(8) 0.0181(7) 0.0182(7) -0.0010(5) 0.0013(6) -0.0022(6)
C4 0.0185(8) 0.0186(7) 0.0164(7) 0.0009(5) 0.0014(6) 0.0003(6)
C5 0.0193(8) 0.0174(7) 0.0159(7) -0.0014(5) 0.0009(6) -0.0015(6)
C6 0.0178(8) 0.0186(7) 0.0173(7) -0.0002(5) 0.0030(6) 0.0002(6)
C8 0.0245(9) 0.0188(7) 0.0185(7) -0.0006(5) -0.0008(6) -0.0020(6)
C10 0.0208(8) 0.0186(7) 0.0180(7) -0.0004(5) 0.0017(6) 0.0001(6)
C11 0.0256(9) 0.0189(7) 0.0191(8) 0.0023(5) -0.0002(6) -0.0007(6)
C12 0.0253(9) 0.0244(8) 0.0178(7) 0.0007(6) -0.0003(6) -0.0007(6)
C13 0.0201(9) 0.0243(8) 0.0194(7) -0.0030(6) 0.0018(6) -0.0007(6)
N1 0.0220(7) 0.0180(6) 0.0163(6) -0.0005(4) -0.0003(5) -0.0014(5)
N3 0.0240(7) 0.0192(6) 0.0135(6) 0.0013(5) -0.0014(5) -0.0005(5)
N6 0.0284(8) 0.0163(6) 0.0149(6) 0.0012(4) -0.0025(5) -0.0009(5)
N7 0.0241(7) 0.0178(6) 0.0140(6) -0.0006(4) -0.0022(5) -0.0010(5)
N9 0.0255(8) 0.0174(6) 0.0180(6) 0.0002(5) -0.0007(5) -0.0015(5)
O10 0.0300(7) 0.0185(5) 0.0193(6) -0.0001(4) -0.0032(5) -0.0033(4)
O11 0.0339(7) 0.0181(5) 0.0202(6) 0.0031(4) -0.0044(5) -0.0028(5)
O13 0.0342(7) 0.0195(6) 0.0227(6) -0.0016(4) -0.0026(5) -0.0061(5)
O14 0.0308(7) 0.0296(6) 0.0236(6) -0.0065(5) -0.0020(5) -0.0057(5)

loop_
_atom_type_symbol
_atom_type_description
_atom_type_scat_dispersion_real
_atom_type_scat_dispersion_imag
_atom_type_scat_source
C C 0.0033 0.0016 'International Tables Vol C Tables 4.2.6.8 and 6.1.1.4'
H H 0.0000 0.0000 'International Tables Vol C Tables 4.2.6.8 and 6.1.1.4'
N N 0.0061 0.0033 'International Tables Vol C Tables 4.2.6.8 and 6.1.1.4'
O O 0.0106 0.0060 'International Tables Vol C Tables 4.2.6.8 and 6.1.1.4'

loop_
_geom_angle_atom_site_label_1
_geom_angle_atom_site_label_2
_geom_angle_atom_site_label_3
_geom_angle
N1 C2 N3 125.95(14)
N1 C2 H2 117.0
N3 C2 H2 117.0
N9 C4 N3 126.90(14)
N9 C4 C5 112.08(13)
N3 C4 C5 121.02(14)
C4 C5 N7 104.63(13)
C4 C5 C6 119.97(13)
N7 C5 C6 135.40(14)
N6 C6 N1 118.15(14)
N6 C6 C5 125.13(14)
N1 C6 C5 116.71(14)
N9 C8 N7 113.44(14)
N9 C8 H8 123.3
N7 C8 H8 123.3
O10 C10 O11 122.43(15)
O10 C10 C11 117.21(13)
O11 C10 C11 120.35(13)
C12 C11 C10 130.01(15)
C12 C11 H11 115.0
C10 C11 H11 115.0
C11 C12 C13 131.75(15)
C11 C12 H12 114.1
C13 C12 H12 114.1
O14 C13 O13 121.18(15)
O14 C13 C12 118.86(14)
O13 C13 C12 119.95(13)
C2 N1 C6 120.14(14)
C2 N3 C4 116.17(13)
C2 N3 H3 121.9
C4 N3 H3 121.9
C6 N6 H6A 120.0
C6 N6 H6B 120.0
H6A N6 H6B 120.0
C8 N7 C5 106.43(14)
C8 N7 H7 126.8
C5 N7 H7 126.8
C8 N9 C4 103.43(12)
C13 O13 H13 109.5

loop_
_geom_bond_atom_site_label_1
_geom_bond_atom_site_label_2
_geom_bond_distance
C2 N1 1.311(2)
C2 N3 1.348(2)
C2 H2 0.9500
C4 N9 1.363(2)
C4 N3 1.369(2)
C4 C5 1.379(2)
C5 N7 1.392(2)
C5 C6 1.419(2)
C6 N6 1.316(2)
C6 N1 1.375(2)
C8 N9 1.340(2)
C8 N7 1.345(2)
C8 H8 0.9500
C10 O10 1.2535(19)
C10 O11 1.280(2)
C10 C11 1.496(2)
C11 C12 1.342(2)
C11 H11 0.9500
C12 C13 1.501(2)
C12 H12 0.9500
C13 O14 1.2260(19)
C13 O13 1.309(2)
N3 H3 0.8800
N6 H6A 0.8800
N6 H6B 0.8800
N7 H7 0.8800
O13 H13 0.8400

loop_
_geom_hbond_atom_site_label_D
_geom_hbond_atom_site_label_H
_geom_hbond_atom_site_label_A
_geom_hbond_distance_DH
_geom_hbond_distance_HA
_geom_hbond_distance_DA
_geom_hbond_angle_DHA
_geom_hbond_site_symmetry_A
N3 H3 N9 0.88 1.95 2.808(2) 162.9 3_685
N6 H6A O10 0.88 2.07 2.946(3) 171.3 .
N6 H6B O11 0.88 2.07 2.922(2) 163.2 2_755
N7 H7 O10 0.88 1.87 2.721(2) 161.6 2_755
N7 H7 O11 0.88 2.56 3.288(2) 140.1 2_755
O13 H13 O11 0.84 1.62 2.4635(19) 177.4 .

loop_
_geom_torsion_atom_site_label_1
_geom_torsion_atom_site_label_2
_geom_torsion_atom_site_label_3
_geom_torsion_atom_site_label_4
_geom_torsion
N9 C4 C5 N7 0.37(17)
N3 C4 C5 N7 -179.13(13)
N9 C4 C5 C6 -179.01(13)
N3 C4 C5 C6 1.5(2)
C4 C5 C6 N6 177.92(14)
N7 C5 C6 N6 -1.2(3)
C4 C5 C6 N1 -2.4(2)
N7 C5 C6 N1 178.48(15)
O10 C10 C11 C12 177.64(16)
O11 C10 C11 C12 -1.2(2)
C10 C11 C12 C13 2.4(3)
C11 C12 C13 O14 177.15(17)
C11 C12 C13 O13 -2.1(3)
N3 C2 N1 C6 0.2(2)
N6 C6 N1 C2 -178.71(13)
C5 C6 N1 C2 1.6(2)
N1 C2 N3 C4 -1.2(2)
N9 C4 N3 C2 -179.16(14)
C5 C4 N3 C2 0.3(2)
N9 C8 N7 C5 -0.16(17)
C4 C5 N7 C8 -0.13(16)
C6 C5 N7 C8 179.10(17)
N7 C8 N9 C4 0.37(17)
N3 C4 N9 C8 179.01(14)
C5 C4 N9 C8 -0.45(17)
